data_4031443
loop_
_publ_author_name
'Edwards, A.J.'
'Khallow, K.I.'

_publ_section_title
;
 The preparation and crystal structure of the 1:2 adduct of phosphorus
 trifluoride oxide and antimony pentafluoride
;
_journal_name_full
;
Journal of the Chemical Society. Dalton Transactions, Inorganic Chemistry 
(1972-)
;
_journal_page_first 2541
_journal_page_last 2543
_journal_volume 1984
_journal_year 1984
_chemical_formula_sum 'F13 O P Sb2'
_chemical_name_systematic 'P F3 O (Sb F5)2'
_space_group_IT_number 14
_symmetry_space_group_name_Hall '-P 2ybc'
_symmetry_space_group_name_H-M 'P 1 21/c 1'
_cell_angle_alpha 90
_cell_angle_beta 97.73
_cell_angle_gamma 90
_cell_formula_units_Z 4
_cell_length_a 7.318
_cell_length_b 14.725
_cell_length_c 10.377
_cell_volume 1108.039
_citation_journal_id_ASTM JCDTBI
_cod_data_source_file Edwards_JCDTBI_1984_1076.cif
_cod_data_source_block F13O1P1Sb2
_cod_original_formula_sum 'F13 O1 P1 Sb2'
_cod_database_code 4031443

loop_
_symmetry_equiv_pos_as_xyz
x,y,z
-x,y+1/2,-z+1/2
-x,-y,-z
x,-y-1/2,z-1/2

loop_
_atom_site_label
_atom_site_type_symbol
_atom_site_fract_x
_atom_site_fract_y
_atom_site_fract_z
_atom_site_occupancy
_atom_site_U_iso_or_equiv
F8 F-1 0.2136 0.0317 0.1332 1 0.0
Sb2 Sb+5 -0.13615 0.25636 0.04067 1 0.0
F13 F-1 0.0553 0.5323 0.1882 1 0.0
F9 F-1 0.321 0.1349 0.2992 1 0.0
F7 F-1 0.3789 0.1607 0.084 1 0.0
O1 O-2 0.0651 0.1805 0.14 1 0.0
P1 P+5 0.2373 0.1298 0.1628 1 0.0
Sb1 Sb+5 0.21681 0.43678 0.2102 1 0.0
F3 F-1 0.136 0.4164 0.3695 1 0.0
F6 F-1 0.2576 0.4484 0.0411 1 0.0
F5 F-1 0.3363 0.3274 0.2265 1 0.0
F12 F-1 -0.3081 0.3362 -0.0377 1 0.0
F11 F-1 -0.2553 0.2417 0.1844 1 0.0
F2 F-1 -0.0093 0.3588 0.1398 1 0.0
F1 F-1 0.0283 0.2748 -0.0759 1 0.0
F10 F-1 -0.2364 0.1535 -0.0385 1 0.0
F4 F-1 0.4164 0.5043 0.279 1 0.0
